data_1537039
loop_
_publ_author_name
'Rimet, R.'
'Roques, R.'
'Declercq, J.P.'
'Zanchetta, J.V.'
'Germain, G.'

_publ_section_title
;
 Structure cristalline et proprietes magnetiques de Eu Ga2 Se4
;
_journal_name_full 'Revue de Chimie Minerale'
_journal_page_first 277
_journal_page_last 285
_journal_volume 18
_journal_year 1981
_chemical_formula_sum 'Eu Ga2 Se4'
_space_group_IT_number 70
_symmetry_space_group_name_Hall '-F 2uv 2vw'
_symmetry_space_group_name_H-M 'F d d d :2'
_cell_angle_alpha 90
_cell_angle_beta 90
_cell_angle_gamma 90
_cell_formula_units_Z 32
_cell_length_a 21.579
_cell_length_b 21.336
_cell_length_c 12.736
_cell_volume 5863.776
_citation_journal_id_ASTM RVCMA8
_cod_data_source_file Rimet_RVCMA8_1981_1828.cif
_cod_data_source_block Eu1Ga2Se4
_cod_original_formula_sum 'Eu1 Ga2 Se4'
_cod_database_code 1537039

loop_
_symmetry_equiv_pos_as_xyz
x,y,z
-x+1/4,-y+1/4,z
x,-y+1/4,-z+1/4
-x+1/4,y,-z+1/4
-x,-y,-z
x-1/4,y-1/4,-z
-x,y-1/4,z-1/4
x-1/4,-y,z-1/4
x,y+1/2,z+1/2
-x+1/4,-y+3/4,z+1/2
x,-y+3/4,-z+3/4
-x+1/4,y+1/2,-z+3/4
-x,-y+1/2,-z+1/2
x-1/4,y+1/4,-z+1/2
-x,y+1/4,z+1/4
x-1/4,-y+1/2,z+1/4
x+1/2,y,z+1/2
-x+3/4,-y+1/4,z+1/2
x+1/2,-y+1/4,-z+3/4
-x+3/4,y,-z+3/4
-x+1/2,-y,-z+1/2
x+1/4,y-1/4,-z+1/2
-x+1/2,y-1/4,z+1/4
x+1/4,-y,z+1/4
x+1/2,y+1/2,z
-x+3/4,-y+3/4,z
x+1/2,-y+3/4,-z+1/4
-x+3/4,y+1/2,-z+1/4
-x+1/2,-y+1/2,-z
x+1/4,y+1/4,-z
-x+1/2,y+1/4,z-1/4
x+1/4,-y+1/2,z-1/4

loop_
_atom_site_label
_atom_site_type_symbol
_atom_site_fract_x
_atom_site_fract_y
_atom_site_fract_z
_atom_site_occupancy
_atom_site_U_iso_or_equiv
Se2 Se-2 0.751 0.5813 0.0148 1 0.0
Eu1 Eu+2 0.8769 0.625 0.125 1 0.0
Se4 Se-2 0.9148 0.4998 0.0012 1 0.0
Se1 Se-2 0.0014 0.5932 0.2508 1 0.0
Ga2 Ga+3 0.7502 0.6956 0.4158 1 0.0
Ga1 Ga+3 0.7506 0.4886 0.1267 1 0.0
Eu3 Eu+2 0.125 0.625 0.125 1 0.0
Se3 Se-2 0.585 0.7502 0.2486 1 0.0
Eu2 Eu+2 0.625 0.625 0.125 1 0.0
